data_2231265
loop_
_publ_author_name
'Shafiq, Muhammad'
'Khan, Islam Ullah'
'Zia-ur-Rehman, Muhammad'
'Arshad, Muhammad Nadeem'
'Asiri, Abdullah M.'

_publ_section_title
;
 6-Bromo-1-methyl-4-[2-(4-methylbenzylidene)hydrazinylidene]-3<i>H</i>-2\l^6^,1-benzothiazine-2,2-dione
;
_journal_coeditor_code PV2429
_journal_issue 8
_journal_name_full 'Acta Crystallographica Section E'
_journal_page_first o2092
_journal_paper_doi 10.1107/S1600536811028406
_journal_volume 67
_journal_year 2011
_chemical_formula_iupac 'C17 H16 Br N3 O2 S'
_chemical_formula_moiety 'C17 H16 Br N3 O2 S'
_chemical_formula_sum 'C17 H16 Br N3 O2 S'
_chemical_formula_weight 406.30
_chemical_name_systematic
6-Bromo-1-methyl-4-[2-(4-methylbenzylidene)hydrazinylidene]-3<i>H</i>-2\l^6^,1-benzothiazine-2,2-dione
_space_group_IT_number 4
_symmetry_cell_setting monoclinic
_symmetry_space_group_name_Hall 'P 2yb'
_symmetry_space_group_name_H-M 'P 1 21 1'
_atom_sites_solution_hydrogens geom
_atom_sites_solution_primary direct
_atom_sites_solution_secondary difmap
_audit_creation_method SHELXL-97
_cell_angle_alpha 90.00
_cell_angle_beta 96.807(3)
_cell_angle_gamma 90.00
_cell_formula_units_Z 2
_cell_length_a 9.1077(6)
_cell_length_b 6.8328(4)
_cell_length_c 14.1765(9)
_cell_measurement_reflns_used 3801
_cell_measurement_temperature 296(2)
_cell_measurement_theta_max 23.72
_cell_measurement_theta_min 2.25
_cell_volume 876.00(10)
_computing_cell_refinement 'SAINT (Bruker, 2007)'
_computing_data_collection 'APEX2 (Bruker, 2007)'
_computing_data_reduction 'SAINT (Bruker, 2007)'
_computing_molecular_graphics 'PLATON (Spek, 2009)'
_computing_publication_material
;
WinGX (Farrugia, 1999) and PLATON (Spek, 2009)
;
_computing_structure_refinement 'SHELXL97 (Sheldrick, 2008)'
_computing_structure_solution 'SHELXS97 (Sheldrick, 2008)'
_diffrn_ambient_temperature 296(2)
_diffrn_measured_fraction_theta_full 0.998
_diffrn_measured_fraction_theta_max 0.997
_diffrn_measurement_device_type 'Bruker Kappa APEXII CCD'
_diffrn_measurement_method '\f and \w'
_diffrn_radiation_monochromator graphite
_diffrn_radiation_source 'fine-focus sealed tube'
_diffrn_radiation_type MoK\a
_diffrn_radiation_wavelength 0.71073
_diffrn_reflns_av_R_equivalents 0.0255
_diffrn_reflns_av_sigmaI/netI 0.0560
_diffrn_reflns_limit_h_max 12
_diffrn_reflns_limit_h_min -12
_diffrn_reflns_limit_k_max 9
_diffrn_reflns_limit_k_min -8
_diffrn_reflns_limit_l_max 18
_diffrn_reflns_limit_l_min -18
_diffrn_reflns_number 10166
_diffrn_reflns_theta_full 26.00
_diffrn_reflns_theta_max 28.32
_diffrn_reflns_theta_min 2.53
_diffrn_standards_number 0
_exptl_absorpt_coefficient_mu 2.480
_exptl_absorpt_correction_T_max 0.7896
_exptl_absorpt_correction_T_min 0.5042
_exptl_absorpt_correction_type multi-scan
_exptl_absorpt_process_details '(SADABS; Bruker, 2007)'
_exptl_crystal_colour yellow
_exptl_crystal_density_diffrn 1.540
_exptl_crystal_density_method 'not measured'
_exptl_crystal_description needle
_exptl_crystal_F_000 412
_exptl_crystal_size_max 0.32
_exptl_crystal_size_mid 0.12
_exptl_crystal_size_min 0.10
_refine_diff_density_max 0.286
_refine_diff_density_min -0.356
_refine_ls_abs_structure_details 'Flack (1983), 1771 Friedel pairs'
_refine_ls_abs_structure_Flack 0.004(8)
_refine_ls_extinction_method none
_refine_ls_goodness_of_fit_ref 0.969
_refine_ls_hydrogen_treatment constr
_refine_ls_matrix_type full
_refine_ls_number_parameters 220
_refine_ls_number_reflns 4119
_refine_ls_number_restraints 1
_refine_ls_restrained_S_all 0.969
_refine_ls_R_factor_all 0.0616
_refine_ls_R_factor_gt 0.0338
_refine_ls_shift/su_max 0.018
_refine_ls_shift/su_mean 0.001
_refine_ls_structure_factor_coef Fsqd
_refine_ls_weighting_details 'calc w=1/[\s^2^(Fo^2^)+(0.0256P)^2^] where P=(Fo^2^+2Fc^2^)/3'
_refine_ls_weighting_scheme calc
_refine_ls_wR_factor_gt 0.0695
_refine_ls_wR_factor_ref 0.0776
_reflns_number_gt 2881
_reflns_number_total 4119
_reflns_threshold_expression I>2\s(I)
_cod_data_source_file pv2429.cif
_cod_data_source_block I
_cod_original_sg_symbol_H-M 'P 21'
_cod_database_code 2231265
_cod_database_fobs_code 2231265

loop_
_symmetry_equiv_pos_as_xyz
'x, y, z'
'-x, y+1/2, -z'

loop_
_atom_site_type_symbol
_atom_site_label
_atom_site_fract_x
_atom_site_fract_y
_atom_site_fract_z
_atom_site_U_iso_or_equiv
_atom_site_adp_type
_atom_site_calc_flag
_atom_site_refinement_flags
_atom_site_occupancy
_atom_site_symmetry_multiplicity
Br Br1 1.13358(4) 1.44957(7) 0.45270(2) 0.08174(14) Uani d . 1 1
S S1 0.72100(10) 1.11072(10) 0.03233(5) 0.0611(2) Uani d . 1 1
O O1 0.8404(3) 0.9855(3) 0.02125(18) 0.0855(8) Uani d . 1 1
O O2 0.6089(3) 1.1379(5) -0.04538(16) 0.0999(9) Uani d . 1 1
N N1 0.7821(3) 1.3277(3) 0.06656(16) 0.0589(6) Uani d . 1 1
N N2 0.7702(3) 0.9100(3) 0.28328(17) 0.0519(6) Uani d . 1 1
N N3 0.6650(3) 0.7615(3) 0.26789(18) 0.0556(6) Uani d . 1 1
C C1 0.8667(3) 1.3470(4) 0.1553(2) 0.0464(6) Uani d . 1 1
C C2 0.9579(4) 1.5101(4) 0.1724(2) 0.0590(8) Uani d . 1 1
H H2 0.9654 1.5998 0.1238 0.071 Uiso calc R 1 1
C C3 1.0369(4) 1.5402(4) 0.2599(2) 0.0625(8) Uani d . 1 1
H H3 1.0959 1.6509 0.2707 0.075 Uiso calc R 1 1
C C4 1.0285(3) 1.4062(4) 0.3312(2) 0.0539(7) Uani d . 1 1
C C5 0.9427(3) 1.2426(4) 0.31626(19) 0.0472(7) Uani d . 1 1
H H5 0.9405 1.1516 0.3648 0.057 Uiso calc R 1 1
C C6 0.8585(3) 1.2109(4) 0.22905(18) 0.0422(6) Uani d . 1 1
C C7 0.7585(3) 1.0412(4) 0.21833(19) 0.0430(6) Uani d . 1 1
C C8 0.6452(3) 1.0352(4) 0.13283(19) 0.0529(7) Uani d . 1 1
H H8A 0.5630 1.1198 0.1430 0.063 Uiso calc R 1 1
H H8B 0.6077 0.9029 0.1235 0.063 Uiso calc R 1 1
C C9 0.6761(3) 0.6340(4) 0.3337(2) 0.0497(7) Uani d . 1 1
H H9 0.7494 0.6483 0.3847 0.060 Uiso calc R 1 1
C C10 0.5776(3) 0.4669(4) 0.33129(17) 0.0448(6) Uani d . 1 1
C C11 0.4620(3) 0.4417(5) 0.25878(18) 0.0513(6) Uani d . 1 1
H H11 0.4457 0.5356 0.2112 0.062 Uiso calc R 1 1
C C12 0.3723(4) 0.2815(4) 0.2565(2) 0.0572(8) Uani d . 1 1
H H12 0.2944 0.2689 0.2082 0.069 Uiso calc R 1 1
C C13 0.3960(4) 0.1366(4) 0.3257(2) 0.0607(8) Uani d . 1 1
C C14 0.5088(4) 0.1620(4) 0.3977(2) 0.0614(8) Uani d . 1 1
H H14 0.5244 0.0681 0.4454 0.074 Uiso calc R 1 1
C C15 0.5999(3) 0.3245(4) 0.4010(2) 0.0562(7) Uani d . 1 1
H H15 0.6763 0.3382 0.4503 0.067 Uiso calc R 1 1
C C16 0.2981(4) -0.0437(6) 0.3201(3) 0.0892(11) Uani d . 1 1
H H16A 0.3586 -0.1589 0.3278 0.134 Uiso calc R 1 1
H H16B 0.2389 -0.0476 0.2594 0.134 Uiso calc R 1 1
H H16C 0.2347 -0.0387 0.3695 0.134 Uiso calc R 1 1
C C17 0.7742(4) 1.4824(6) -0.0046(3) 0.0913(12) Uani d . 1 1
H H17A 0.7455 1.6028 0.0230 0.137 Uiso calc R 1 1
H H17B 0.7025 1.4480 -0.0572 0.137 Uiso calc R 1 1
H H17C 0.8693 1.4984 -0.0264 0.137 Uiso calc R 1 1

loop_
_atom_site_aniso_label
_atom_site_aniso_U_11
_atom_site_aniso_U_22
_atom_site_aniso_U_33
_atom_site_aniso_U_12
_atom_site_aniso_U_13
_atom_site_aniso_U_23
Br1 0.0823(2) 0.0930(2) 0.0655(2) -0.0207(2) -0.00971(15) -0.02718(19)
S1 0.0823(6) 0.0609(4) 0.0395(4) -0.0132(4) 0.0050(4) -0.0079(3)
O1 0.1165(19) 0.0679(16) 0.0801(16) -0.0059(15) 0.0453(14) -0.0163(13)
O2 0.135(2) 0.106(2) 0.0500(14) -0.0347(17) -0.0242(15) 0.0036(13)
N1 0.0768(18) 0.0526(13) 0.0453(13) -0.0107(13) -0.0011(12) 0.0057(11)
N2 0.0566(14) 0.0422(13) 0.0553(14) -0.0149(11) -0.0005(11) 0.0018(11)
N3 0.0606(16) 0.0462(13) 0.0585(15) -0.0122(11) 0.0003(12) 0.0013(11)
C1 0.0480(17) 0.0447(14) 0.0479(16) -0.0029(12) 0.0112(13) -0.0047(12)
C2 0.069(2) 0.0496(17) 0.0604(19) -0.0148(15) 0.0168(16) 0.0001(13)
C3 0.063(2) 0.0513(16) 0.074(2) -0.0220(14) 0.0096(17) -0.0113(16)
C4 0.0504(16) 0.0603(19) 0.0498(16) -0.0115(14) 0.0015(12) -0.0193(14)
C5 0.0506(17) 0.0493(15) 0.0419(15) -0.0055(12) 0.0064(13) -0.0036(12)
C6 0.0419(16) 0.0429(13) 0.0422(14) -0.0058(12) 0.0077(12) -0.0066(11)
C7 0.0435(16) 0.0438(13) 0.0420(14) -0.0043(12) 0.0063(12) -0.0083(12)
C8 0.0521(18) 0.0549(15) 0.0515(17) -0.0131(13) 0.0055(14) -0.0046(13)
C9 0.0485(16) 0.0483(15) 0.0516(16) -0.0026(13) 0.0036(13) -0.0007(13)
C10 0.0486(15) 0.0410(13) 0.0463(14) 0.0012(14) 0.0120(11) 0.0020(13)
C11 0.0622(17) 0.0427(13) 0.0493(14) -0.0018(17) 0.0083(13) 0.0008(15)
C12 0.060(2) 0.0536(16) 0.0583(17) -0.0074(15) 0.0075(15) -0.0110(15)
C13 0.064(2) 0.0451(15) 0.076(2) -0.0061(15) 0.0235(18) -0.0048(15)
C14 0.067(2) 0.0470(16) 0.073(2) -0.0025(15) 0.0199(18) 0.0145(15)
C15 0.0551(19) 0.0550(16) 0.0592(18) 0.0025(15) 0.0101(14) 0.0057(15)
C16 0.088(2) 0.0594(18) 0.123(3) -0.027(2) 0.025(2) -0.007(3)
C17 0.094(3) 0.085(3) 0.089(3) -0.005(2) -0.015(2) 0.034(2)

loop_
_atom_type_symbol
_atom_type_description
_atom_type_scat_dispersion_real
_atom_type_scat_dispersion_imag
_atom_type_scat_source
C C 0.0033 0.0016 'International Tables Vol C Tables 4.2.6.8 and 6.1.1.4'
H H 0.0000 0.0000 'International Tables Vol C Tables 4.2.6.8 and 6.1.1.4'
N N 0.0061 0.0033 'International Tables Vol C Tables 4.2.6.8 and 6.1.1.4'
O O 0.0106 0.0060 'International Tables Vol C Tables 4.2.6.8 and 6.1.1.4'
S S 0.1246 0.1234 'International Tables Vol C Tables 4.2.6.8 and 6.1.1.4'
Br Br -0.2901 2.4595 'International Tables Vol C Tables 4.2.6.8 and 6.1.1.4'

loop_
_geom_angle_atom_site_label_1
_geom_angle_atom_site_label_2
_geom_angle_atom_site_label_3
_geom_angle
O1 S1 O2 119.10(17)
O1 S1 N1 110.09(15)
O2 S1 N1 107.38(15)
O1 S1 C8 107.40(14)
O2 S1 C8 110.87(15)
N1 S1 C8 100.39(13)
C1 N1 C17 122.0(3)
C1 N1 S1 118.89(18)
C17 N1 S1 117.7(2)
C7 N2 N3 113.6(2)
C9 N3 N2 113.0(2)
C2 C1 N1 118.9(3)
C2 C1 C6 118.8(3)
N1 C1 C6 122.2(2)
C3 C2 C1 120.9(3)
C3 C2 H2 119.5
C1 C2 H2 119.5
C2 C3 C4 119.7(3)
C2 C3 H3 120.1
C4 C3 H3 120.1
C5 C4 C3 120.8(3)
C5 C4 Br1 119.2(2)
C3 C4 Br1 120.0(2)
C4 C5 C6 120.7(3)
C4 C5 H5 119.7
C6 C5 H5 119.7
C5 C6 C1 119.0(2)
C5 C6 C7 118.9(2)
C1 C6 C7 122.0(2)
N2 C7 C6 118.7(2)
N2 C7 C8 123.6(2)
C6 C7 C8 117.7(2)
C7 C8 S1 110.75(19)
C7 C8 H8A 109.5
S1 C8 H8A 109.5
C7 C8 H8B 109.5
S1 C8 H8B 109.5
H8A C8 H8B 108.1
N3 C9 C10 121.9(3)
N3 C9 H9 119.1
C10 C9 H9 119.1
C15 C10 C11 118.3(3)
C15 C10 C9 119.9(3)
C11 C10 C9 121.7(3)
C12 C11 C10 121.0(3)
C12 C11 H11 119.5
C10 C11 H11 119.5
C11 C12 C13 120.7(3)
C11 C12 H12 119.6
C13 C12 H12 119.6
C14 C13 C12 118.4(3)
C14 C13 C16 121.7(3)
C12 C13 C16 119.9(3)
C13 C14 C15 121.3(3)
C13 C14 H14 119.3
C15 C14 H14 119.3
C14 C15 C10 120.2(3)
C14 C15 H15 119.9
C10 C15 H15 119.9
C13 C16 H16A 109.5
C13 C16 H16B 109.5
H16A C16 H16B 109.5
C13 C16 H16C 109.5
H16A C16 H16C 109.5
H16B C16 H16C 109.5
N1 C17 H17A 109.5
N1 C17 H17B 109.5
H17A C17 H17B 109.5
N1 C17 H17C 109.5
H17A C17 H17C 109.5
H17B C17 H17C 109.5

loop_
_geom_bond_atom_site_label_1
_geom_bond_atom_site_label_2
_geom_bond_distance
Br1 C4 1.892(3)
S1 O1 1.407(3)
S1 O2 1.423(3)
S1 N1 1.637(3)
S1 C8 1.734(3)
N1 C1 1.402(4)
N1 C17 1.457(4)
N2 C7 1.281(3)
N2 N3 1.394(3)
N3 C9 1.271(3)
C1 C2 1.394(4)
C1 C6 1.408(4)
C2 C3 1.374(4)
C2 H2 0.9300
C3 C4 1.373(4)
C3 H3 0.9300
C4 C5 1.366(4)
C5 C6 1.392(4)
C5 H5 0.9300
C6 C7 1.471(4)
C7 C8 1.496(4)
C8 H8A 0.9700
C8 H8B 0.9700
C9 C10 1.450(4)
C9 H9 0.9300
C10 C15 1.384(4)
C10 C11 1.392(4)
C11 C12 1.364(4)
C11 H11 0.9300
C12 C13 1.392(4)
C12 H12 0.9300
C13 C14 1.371(5)
C13 C16 1.518(5)
C14 C15 1.384(4)
C14 H14 0.9300
C15 H15 0.9300
C16 H16A 0.9600
C16 H16B 0.9600
C16 H16C 0.9600
C17 H17A 0.9600
C17 H17B 0.9600
C17 H17C 0.9600

loop_
_geom_hbond_atom_site_label_D
_geom_hbond_atom_site_label_H
_geom_hbond_atom_site_label_A
_geom_hbond_site_symmetry_A
_geom_hbond_distance_DH
_geom_hbond_distance_HA
_geom_hbond_distance_DA
_geom_hbond_angle_DHA
C17 H17C O1 2_755 0.96 2.64 3.546(5) 158.0

loop_
_geom_torsion_atom_site_label_1
_geom_torsion_atom_site_label_2
_geom_torsion_atom_site_label_3
_geom_torsion_atom_site_label_4
_geom_torsion
O1 S1 N1 C1 -64.2(3)
O2 S1 N1 C1 164.7(2)
C8 S1 N1 C1 48.8(2)
O1 S1 N1 C17 102.5(3)
O2 S1 N1 C17 -28.6(3)
C8 S1 N1 C17 -144.5(3)
C7 N2 N3 C9 -178.8(2)
C17 N1 C1 C2 -6.8(4)
S1 N1 C1 C2 159.2(2)
C17 N1 C1 C6 170.8(3)
S1 N1 C1 C6 -23.1(4)
N1 C1 C2 C3 176.7(3)
C6 C1 C2 C3 -1.1(4)
C1 C2 C3 C4 1.3(5)
C2 C3 C4 C5 0.2(5)
C2 C3 C4 Br1 -178.6(2)
C3 C4 C5 C6 -1.8(4)
Br1 C4 C5 C6 177.0(2)
C4 C5 C6 C1 2.0(4)
C4 C5 C6 C7 -175.1(2)
C2 C1 C6 C5 -0.5(4)
N1 C1 C6 C5 -178.2(2)
C2 C1 C6 C7 176.5(2)
N1 C1 C6 C7 -1.2(4)
N3 N2 C7 C6 177.0(2)
N3 N2 C7 C8 -1.1(4)
C5 C6 C7 N2 -11.9(4)
C1 C6 C7 N2 171.1(3)
C5 C6 C7 C8 166.3(2)
C1 C6 C7 C8 -10.6(4)
N2 C7 C8 S1 -139.9(2)
C6 C7 C8 S1 41.9(3)
O1 S1 C8 C7 58.5(2)
O2 S1 C8 C7 -169.9(2)
N1 S1 C8 C7 -56.6(2)
N2 N3 C9 C10 -179.8(2)
N3 C9 C10 C15 175.6(3)
N3 C9 C10 C11 -2.7(4)
C15 C10 C11 C12 0.3(4)
C9 C10 C11 C12 178.6(3)
C10 C11 C12 C13 -1.4(4)
C11 C12 C13 C14 2.1(4)
C11 C12 C13 C16 -178.0(3)
C12 C13 C14 C15 -1.7(4)
C16 C13 C14 C15 178.4(3)
C13 C14 C15 C10 0.6(4)
C11 C10 C15 C14 0.1(4)
C9 C10 C15 C14 -178.2(2)

loop_
_cod_related_entry_id
_cod_related_entry_database
_cod_related_entry_code
1 ChemSpider 30656872
